data_1548022
loop_
_publ_author_name
'Christopher H. Hendon'
'Aron Walsh'
'Norinobu Akiyama'
'Yosuke Konno'
'Takashi Kajiwara'
'Tasuku Ito'
'Hiroshi Kitagawa'
'Ken Sakai'

_publ_section_title
;
 One-dimensional Magnus-type platinum double salts
;
_journal_name_full 'Nature Communications'
_journal_page_first 11950
_journal_paper_doi 10.1038/ncomms11950
_journal_volume 7
_journal_year 2016
_chemical_formula_sum 'C34 H36 N6 O10 Pt3'
_chemical_formula_weight 1273.96
_space_group_IT_number 15
_symmetry_cell_setting monoclinic
_symmetry_Int_Tables_number 15
_symmetry_space_group_name_Hall '-C 2yc'
_symmetry_space_group_name_H-M 'C 1 2/c 1'
_atom_sites_solution_hydrogens geom
_atom_sites_solution_primary direct
_atom_sites_solution_secondary difmap
_cell_angle_alpha 90.00
_cell_angle_beta 116.718(4)
_cell_angle_gamma 90.00
_cell_formula_units_Z 4
_cell_length_a 23.042(5)
_cell_length_b 9.2011(19)
_cell_length_c 20.049(4)
_cell_measurement_reflns_used 2253
_cell_measurement_temperature 296(2)
_cell_measurement_theta_max 27.75
_cell_measurement_theta_min 2.27
_cell_volume 3796.8(14)
_diffrn_ambient_temperature 296(2)
_diffrn_detector_area_resol_mean 8.366
_diffrn_measured_fraction_theta_full 0.961
_diffrn_measured_fraction_theta_max 0.961
_diffrn_measurement_device 'Bruker SMART APEX CCD-detector diffractometer'
_diffrn_measurement_method \w
_diffrn_radiation_monochromator graphite
_diffrn_radiation_source 'sealed tube'
_diffrn_radiation_type MoK\a
_diffrn_radiation_wavelength 0.71073
_diffrn_reflns_av_R_equivalents 0.0903
_diffrn_reflns_av_sigmaI/netI 0.1217
_diffrn_reflns_limit_h_max 29
_diffrn_reflns_limit_h_min -25
_diffrn_reflns_limit_k_max 11
_diffrn_reflns_limit_k_min -11
_diffrn_reflns_limit_l_max 23
_diffrn_reflns_limit_l_min -26
_diffrn_reflns_number 11724
_diffrn_reflns_theta_full 27.75
_diffrn_reflns_theta_max 27.75
_diffrn_reflns_theta_min 2.27
_exptl_absorpt_coefficient_mu 11.089
_exptl_absorpt_correction_T_max 0.694171
_exptl_absorpt_correction_T_min 0.224352
_exptl_absorpt_correction_type multi-scan
_exptl_absorpt_process_details '(SADABS; Sheldrick, 1996)'
_exptl_crystal_colour yellow
_exptl_crystal_density_diffrn 2.229
_exptl_crystal_description needle
_exptl_crystal_F_000 2384
_exptl_crystal_size_max 0.45
_exptl_crystal_size_mid 0.038
_exptl_crystal_size_min 0.01
_refine_diff_density_max 3.056
_refine_diff_density_min -2.523
_refine_diff_density_rms 0.278
_refine_ls_extinction_coef 'not refined'
_refine_ls_extinction_method none
_refine_ls_goodness_of_fit_ref 0.905
_refine_ls_hydrogen_treatment mixed
_refine_ls_matrix_type full
_refine_ls_number_parameters 244
_refine_ls_number_reflns 4296
_refine_ls_number_restraints 0
_refine_ls_restrained_S_all 0.905
_refine_ls_R_factor_all 0.1263
_refine_ls_R_factor_gt 0.0596
_refine_ls_shift/su_max 0.001
_refine_ls_shift/su_mean 0.000
_refine_ls_structure_factor_coef Fsqd
_refine_ls_weighting_details 'calc w=1/[\s^2^(Fo^2^)+(0.0758P)^2^+0.0000P] where P=(Fo^2^+2Fc^2^)/3'
_refine_ls_weighting_scheme calc
_refine_ls_wR_factor_gt 0.1269
_refine_ls_wR_factor_ref 0.1499
_reflns_d_resolution_high 0.7633
_reflns_number_gt 2308
_reflns_number_total 4296
_reflns_threshold_expression >2\s(I)
_cod_data_source_file ncomms11950-s2.cif
_cod_data_source_block yellow_needle_compound_3
_cod_depositor_comments
;
The following automatic conversions were performed:

'_symmetry_cell_setting' value 'Monoclinic' changed to 'monoclinic'
according to the built-in table from CIF Core dictionary named
'cif_core.dic' version 2.4.1 from 2010-06-29.

Automatic conversion script
Id: cif_fix_values 5376 2017-05-30 11:51:03Z andrius 

The following automatic conversions were performed:

data name '_atom_site_symetry_multiplicity' was replaced with
'_atom_site_symmetry_multiplicity' as specified in the replacement
file 'data/replacement-values/replacement_tags.lst'.

Automatic conversion script
Id: cif_correct_tags 9268 2022-04-12 08:56:07Z antanas 
;
_cod_original_cell_volume 3796.7(13)
_cod_original_sg_symbol_H-M 'C2/c  '
_cod_database_code 1548022
_shelx_title ' konno1 in C2/c  2000/11/27 12:05:55 015 KENX'
_shelx_f_calc_maximum 858.29
_shelx_f_squared_multiplier 1.000

loop_
_symmetry_equiv_pos_as_xyz
'x, y, z'
'-x, y, -z+1/2'
'x+1/2, y+1/2, z'
'-x+1/2, y+1/2, -z+1/2'
'-x, -y, -z'
'x, -y, z-1/2'
'-x+1/2, -y+1/2, -z'
'x+1/2, -y+1/2, z-1/2'

loop_
_atom_site_label
_atom_site_type_symbol
_atom_site_fract_x
_atom_site_fract_y
_atom_site_fract_z
_atom_site_U_iso_or_equiv
_atom_site_adp_type
_atom_site_occupancy
_atom_site_symmetry_multiplicity
_atom_site_calc_flag
_atom_site_refinement_flags
_atom_site_disorder_assembly
_atom_site_disorder_group
Pt1 Pt 1.02048(2) 0.17249(7) 0.33509(3) 0.03881(19) Uani 1 1 d . . .
Pt2 Pt 1.0000 0.0000 0.5000 0.0439(3) Uani 1 2 d S . .
N1 N 0.9510(5) 0.0151(12) 0.2973(7) 0.040(3) Uani 1 1 d . . .
H1 H 0.9461 -0.0342 0.3309 0.049 Uiso 1 1 calc R . .
O1 O 0.9144(5) 0.0345(12) 0.1705(6) 0.055(3) Uani 1 1 d . . .
O2 O 1.0688(5) 0.1557(11) 0.5299(6) 0.054(3) Uani 1 1 d . . .
O3 O 1.0722(5) -0.1263(12) 0.5036(7) 0.063(3) Uani 1 1 d . . .
O4 O 1.1713(6) 0.1843(12) 0.5587(7) 0.069(3) Uani 1 1 d . . .
O5 O 1.1765(6) -0.1148(15) 0.5320(9) 0.100(5) Uani 1 1 d . . .
N2 N 0.9657(6) 0.3142(13) 0.3556(6) 0.047(3) Uani 1 1 d . . .
N3 N 1.0859(5) 0.3289(14) 0.3850(6) 0.044(3) Uani 1 1 d . . .
C8 C 0.9015(7) 0.3023(19) 0.3338(10) 0.060(5) Uani 1 1 d . . .
H8 H 0.8793 0.2235 0.3043 0.072 Uiso 1 1 calc R . .
C9 C 0.8680(9) 0.401(2) 0.3530(11) 0.071(6) Uani 1 1 d . . .
H9 H 0.8246 0.3838 0.3406 0.086 Uiso 1 1 calc R . .
C10 C 0.8982(8) 0.5261(18) 0.3910(9) 0.054(4) Uani 1 1 d . . .
H10 H 0.8752 0.5957 0.4031 0.065 Uiso 1 1 calc R . .
C11 C 0.9644(7) 0.5454(16) 0.4108(8) 0.042(4) Uani 1 1 d . . .
H11 H 0.9864 0.6286 0.4358 0.051 Uiso 1 1 calc R . .
C12 C 0.9961(6) 0.4359(17) 0.3917(8) 0.043(4) Uani 1 1 d . . .
C13 C 1.0642(7) 0.4437(15) 0.4088(8) 0.037(3) Uani 1 1 d . . .
C14 C 1.1062(8) 0.5567(16) 0.4481(8) 0.049(4) Uani 1 1 d . . .
H14 H 1.0912 0.6357 0.4649 0.059 Uiso 1 1 calc R . .
C15 C 1.1707(8) 0.549(2) 0.4616(9) 0.060(5) Uani 1 1 d . . .
H15 H 1.1993 0.6233 0.4877 0.071 Uiso 1 1 calc R . .
C16 C 1.1922(8) 0.433(2) 0.4365(9) 0.060(5) Uani 1 1 d . . .
H16 H 1.2353 0.4276 0.4447 0.072 Uiso 1 1 calc R . .
C17 C 1.1497(7) 0.3245(18) 0.3993(8) 0.048(4) Uani 1 1 d . . .
H17 H 1.1646 0.2447 0.3829 0.058 Uiso 1 1 calc R . .
C1 C 0.9133(6) -0.0195(14) 0.2283(9) 0.040(4) Uani 1 1 d . . .
C2 C 0.8658(7) -0.1464(18) 0.2157(8) 0.050(4) Uani 1 1 d . . .
C3 C 0.9031(10) -0.2872(18) 0.2224(11) 0.074(6) Uani 1 1 d . . .
H3A H 0.8745 -0.3686 0.2135 0.111 Uiso 1 1 calc R . .
H3B H 0.9385 -0.2944 0.2716 0.111 Uiso 1 1 calc R . .
H3C H 0.9197 -0.2872 0.1862 0.111 Uiso 1 1 calc R . .
C4 C 0.8089(8) -0.133(2) 0.1371(9) 0.076(6) Uani 1 1 d . . .
H4A H 0.8251 -0.1355 0.1006 0.114 Uiso 1 1 calc R . .
H4B H 0.7866 -0.0429 0.1330 0.114 Uiso 1 1 calc R . .
H4C H 0.7793 -0.2125 0.1285 0.114 Uiso 1 1 calc R . .
C5 C 0.8393(9) -0.146(2) 0.2739(10) 0.079(6) Uani 1 1 d . . .
H5A H 0.8030 -0.2114 0.2583 0.119 Uiso 1 1 calc R . .
H5B H 0.8255 -0.0496 0.2784 0.119 Uiso 1 1 calc R . .
H5C H 0.8728 -0.1769 0.3214 0.119 Uiso 1 1 calc R . .
C6 C 1.1220(9) 0.1108(17) 0.5374(9) 0.050(4) Uani 1 1 d . . .
C7 C 1.1263(8) -0.0570(19) 0.5246(10) 0.058(5) Uani 1 1 d . . .

loop_
_atom_site_aniso_label
_atom_site_aniso_U_11
_atom_site_aniso_U_22
_atom_site_aniso_U_33
_atom_site_aniso_U_23
_atom_site_aniso_U_13
_atom_site_aniso_U_12
Pt1 0.0297(3) 0.0466(3) 0.0319(3) -0.0076(3) 0.0065(2) 0.0018(3)
Pt2 0.0389(5) 0.0456(5) 0.0399(5) -0.0058(4) 0.0113(4) 0.0064(4)
N1 0.042(7) 0.032(6) 0.039(7) 0.000(6) 0.011(6) -0.007(5)
O1 0.061(7) 0.067(7) 0.031(6) 0.013(5) 0.015(5) -0.014(6)
O2 0.046(6) 0.038(6) 0.075(8) -0.006(6) 0.025(6) 0.013(5)
O3 0.040(6) 0.054(7) 0.082(8) -0.023(6) 0.016(6) 0.003(5)
O4 0.061(7) 0.058(7) 0.091(9) -0.013(7) 0.037(7) -0.012(6)
O5 0.053(8) 0.085(10) 0.169(15) -0.027(10) 0.057(10) 0.006(7)
N2 0.044(7) 0.053(8) 0.032(6) -0.011(6) 0.007(6) 0.001(6)
N3 0.035(6) 0.058(8) 0.028(6) 0.002(6) 0.004(5) 0.005(6)
C8 0.032(8) 0.072(12) 0.069(11) -0.013(10) 0.016(8) 0.001(8)
C9 0.045(10) 0.082(14) 0.095(15) -0.003(12) 0.039(11) 0.005(9)
C10 0.061(11) 0.049(10) 0.059(11) -0.005(8) 0.032(9) 0.005(8)
C11 0.046(9) 0.041(8) 0.036(8) 0.002(6) 0.015(7) 0.005(7)
C12 0.026(7) 0.064(10) 0.036(8) -0.001(7) 0.010(6) 0.011(7)
C13 0.047(9) 0.040(8) 0.030(7) 0.001(6) 0.023(7) 0.007(7)
C14 0.064(11) 0.041(8) 0.034(8) 0.003(7) 0.015(8) -0.007(8)
C15 0.045(10) 0.078(12) 0.044(10) -0.005(9) 0.009(8) -0.010(9)
C16 0.032(9) 0.091(13) 0.053(10) 0.002(10) 0.015(8) -0.007(8)
C17 0.035(8) 0.059(9) 0.042(8) -0.012(8) 0.010(7) -0.006(8)
C1 0.025(7) 0.032(8) 0.052(9) 0.006(7) 0.008(7) 0.007(6)
C2 0.054(9) 0.061(10) 0.044(9) -0.008(8) 0.030(8) -0.018(8)
C3 0.090(15) 0.053(11) 0.074(13) -0.009(10) 0.033(12) -0.004(10)
C4 0.042(9) 0.132(18) 0.046(10) -0.002(11) 0.013(8) -0.043(11)
C5 0.071(12) 0.116(17) 0.066(12) -0.010(12) 0.044(10) -0.034(12)
C6 0.063(11) 0.045(9) 0.045(9) -0.010(7) 0.027(9) -0.002(8)
C7 0.040(10) 0.072(12) 0.058(11) -0.005(9) 0.019(9) 0.006(8)

loop_
_atom_type_symbol
_atom_type_description
_atom_type_scat_dispersion_real
_atom_type_scat_dispersion_imag
_atom_type_scat_source
H H 0.0000 0.0000 'International Tables Vol C Tables 4.2.6.8 and 6.1.1.4'
C C 0.0033 0.0016 'International Tables Vol C Tables 4.2.6.8 and 6.1.1.4'
N N 0.0061 0.0033 'International Tables Vol C Tables 4.2.6.8 and 6.1.1.4'
O O 0.0106 0.0060 'International Tables Vol C Tables 4.2.6.8 and 6.1.1.4'
Pt Pt -1.7033 8.3905 'International Tables Vol C Tables 4.2.6.8 and 6.1.1.4'

loop_
_geom_angle_atom_site_label_1
_geom_angle_atom_site_label_2
_geom_angle_atom_site_label_3
_geom_angle
_geom_angle_site_symmetry_1
_geom_angle_site_symmetry_3
N2 Pt1 N3 80.2(5) . .
N2 Pt1 O1 171.7(4) . 2_755
N3 Pt1 O1 94.0(5) . 2_755
N2 Pt1 N1 94.5(5) . .
N3 Pt1 N1 171.6(5) . .
O1 Pt1 N1 90.7(5) 2_755 .
N2 Pt1 Pt1 108.7(3) . 2_755
N3 Pt1 Pt1 109.8(3) . 2_755
O1 Pt1 Pt1 78.7(3) 2_755 2_755
N1 Pt1 Pt1 78.0(4) . 2_755
N2 Pt1 Pt2 76.1(4) . .
N3 Pt1 Pt2 102.8(3) . .
O1 Pt1 Pt2 99.7(3) 2_755 .
N1 Pt1 Pt2 69.5(4) . .
Pt1 Pt1 Pt2 147.416(19) 2_755 .
O3 Pt2 O3 180.0(7) 5_756 .
O3 Pt2 O2 97.3(4) 5_756 .
O3 Pt2 O2 82.7(4) . .
O3 Pt2 O2 82.7(4) 5_756 5_756
O3 Pt2 O2 97.3(4) . 5_756
O2 Pt2 O2 180.0(8) . 5_756
O3 Pt2 Pt1 98.6(4) 5_756 .
O3 Pt2 Pt1 81.4(4) . .
O2 Pt2 Pt1 65.3(3) . .
O2 Pt2 Pt1 114.7(3) 5_756 .
C1 N1 Pt1 127.4(10) . .
C1 O1 Pt1 128.4(10) . 2_755
C6 O2 Pt2 113.7(10) . .
C7 O3 Pt2 112.9(10) . .
C8 N2 C12 118.2(13) . .
C8 N2 Pt1 126.0(11) . .
C12 N2 Pt1 115.6(9) . .
C13 N3 C17 119.1(13) . .
C13 N3 Pt1 115.3(9) . .
C17 N3 Pt1 125.6(10) . .
N2 C8 C9 122.5(16) . .
C8 C9 C10 120.4(16) . .
C9 C10 C11 118.2(15) . .
C12 C11 C10 117.9(14) . .
N2 C12 C11 122.5(13) . .
N2 C12 C13 114.5(12) . .
C11 C12 C13 123.0(14) . .
N3 C13 C14 120.7(14) . .
N3 C13 C12 114.4(13) . .
C14 C13 C12 124.9(14) . .
C15 C14 C13 118.8(15) . .
C16 C15 C14 120.1(16) . .
C17 C16 C15 118.9(15) . .
C16 C17 N3 122.4(15) . .
O1 C1 N1 126.6(13) . .
O1 C1 C2 116.8(13) . .
N1 C1 C2 116.5(13) . .
C3 C2 C4 110.2(15) . .
C3 C2 C1 107.4(12) . .
C4 C2 C1 108.9(13) . .
C3 C2 C5 109.5(15) . .
C4 C2 C5 109.3(14) . .
C1 C2 C5 111.6(14) . .
O4 C6 O2 124.9(15) . .
O4 C6 C7 118.8(15) . .
O2 C6 C7 116.1(15) . .
O5 C7 O3 123.2(17) . .
O5 C7 C6 122.3(16) . .
O3 C7 C6 114.5(14) . .

loop_
_geom_bond_atom_site_label_1
_geom_bond_atom_site_label_2
_geom_bond_distance
_geom_bond_site_symmetry_2
Pt1 N2 1.983(12) .
Pt1 N3 1.997(12) .
Pt1 O1 2.007(10) 2_755
Pt1 N1 2.035(11) .
Pt1 Pt1 3.1043(13) 2_755
Pt1 Pt2 3.8827(9) .
Pt2 O3 2.004(10) 5_756
Pt2 O3 2.004(10) .
Pt2 O2 2.017(10) .
Pt2 O2 2.017(10) 5_756
N1 C1 1.301(18) .
O1 C1 1.271(17) .
O1 Pt1 2.007(10) 2_755
O2 C6 1.237(18) .
O3 C7 1.292(19) .
O4 C6 1.224(18) .
O5 C7 1.220(18) .
N2 C8 1.345(18) .
N2 C12 1.346(18) .
N3 C13 1.344(17) .
N3 C17 1.367(17) .
C8 C9 1.35(2) .
C9 C10 1.39(2) .
C10 C11 1.40(2) .
C11 C12 1.40(2) .
C12 C13 1.449(19) .
C13 C14 1.40(2) .
C14 C15 1.39(2) .
C15 C16 1.37(2) .
C16 C17 1.36(2) .
C1 C2 1.542(19) .
C2 C3 1.53(2) .
C2 C4 1.54(2) .
C2 C5 1.54(2) .
C6 C7 1.58(2) .
